data_7214971
loop_
_publ_author_name
'Tan, Yu-Hui'
'Wu, Jin-Ji'
'Zhou, Hai-Yun'
'Yang, Li-Fei'
'Ye, Bao-Hui'

_publ_section_title
;
 Anion and pH induced spontaneous resolution of \D- and \L-[M(H2Biim)3]SO4
 (M = Ru2+, Co2+, Ni2+, Mn2+, Fe2+, and Zn2+) enantiomers
;
_journal_issue 23
_journal_name_full CrystEngComm
_journal_page_first 8117
_journal_paper_doi 10.1039/c2ce26334c
_journal_volume 14
_journal_year 2012
_chemical_formula_sum 'C18 H18 Fe N12 O4 S'
_chemical_formula_weight 554.35
_chemical_name_systematic
;
?
;
_space_group_IT_number 80
_symmetry_space_group_name_Hall 'I 4bw'
_symmetry_space_group_name_H-M 'I 41'
_atom_sites_solution_hydrogens geom
_atom_sites_solution_primary direct
_atom_sites_solution_secondary difmap
_audit_creation_method SHELXL-97
_cell_angle_alpha 90.00
_cell_angle_beta 90.00
_cell_angle_gamma 90.00
_cell_formula_units_Z 4
_cell_length_a 12.8616(4)
_cell_length_b 12.8616(4)
_cell_length_c 14.3830(6)
_cell_measurement_temperature 153(2)
_cell_volume 2379.25(14)
_computing_structure_refinement 'SHELXL-97 (Sheldrick, 1997)'
_computing_structure_solution 'SHELXS-97 (Sheldrick, 1990)'
_diffrn_ambient_temperature 153(2)
_diffrn_measured_fraction_theta_full 0.996
_diffrn_measured_fraction_theta_max 0.996
_diffrn_radiation_monochromator graphite
_diffrn_radiation_source 'fine-focus sealed tube'
_diffrn_radiation_type MoK\a
_diffrn_radiation_wavelength 0.71073
_diffrn_reflns_av_R_equivalents 0.0355
_diffrn_reflns_av_sigmaI/netI 0.0302
_diffrn_reflns_limit_h_max 16
_diffrn_reflns_limit_h_min -16
_diffrn_reflns_limit_k_max 16
_diffrn_reflns_limit_k_min -15
_diffrn_reflns_limit_l_max 13
_diffrn_reflns_limit_l_min -18
_diffrn_reflns_number 9367
_diffrn_reflns_theta_full 27.39
_diffrn_reflns_theta_max 27.39
_diffrn_reflns_theta_min 3.17
_exptl_absorpt_coefficient_mu 0.774
_exptl_absorpt_correction_T_max 0.8605
_exptl_absorpt_correction_T_min 0.8300
_exptl_absorpt_correction_type multi-scan
_exptl_absorpt_process_details SADABS
_exptl_crystal_density_diffrn 1.548
_exptl_crystal_density_method 'not measured'
_exptl_crystal_F_000 1136
_exptl_crystal_size_max 0.25
_exptl_crystal_size_mid 0.25
_exptl_crystal_size_min 0.20
_refine_diff_density_max 0.167
_refine_diff_density_min -0.396
_refine_diff_density_rms 0.056
_refine_ls_abs_structure_details 'Flack H D (1983), Acta Cryst. A39, 876-881'
_refine_ls_abs_structure_Flack -0.020(19)
_refine_ls_extinction_method none
_refine_ls_goodness_of_fit_ref 1.029
_refine_ls_hydrogen_treatment constr
_refine_ls_matrix_type full
_refine_ls_number_parameters 164
_refine_ls_number_reflns 2406
_refine_ls_number_restraints 1
_refine_ls_restrained_S_all 1.028
_refine_ls_R_factor_all 0.0443
_refine_ls_R_factor_gt 0.0347
_refine_ls_shift/su_max 0.004
_refine_ls_shift/su_mean 0.001
_refine_ls_structure_factor_coef Fsqd
_refine_ls_weighting_details 'calc w=1/[\s^2^(Fo^2^)+(0.0444P)^2^+0.8456P] where P=(Fo^2^+2Fc^2^)/3'
_refine_ls_weighting_scheme calc
_refine_ls_wR_factor_gt 0.0764
_refine_ls_wR_factor_ref 0.0858
_reflns_number_gt 2014
_reflns_number_total 2406
_reflns_threshold_expression >2sigma(I)
_cod_data_source_file c2ce26334c.txt
_cod_data_source_block L-5
_cod_original_sg_symbol_H-M I4(1)
_cod_database_code 7214971

loop_
_symmetry_equiv_pos_as_xyz
'x, y, z'
'-x+1/2, -y+1/2, z+1/2'
'-y, x+1/2, z+1/4'
'y+1/2, -x, z+3/4'
'x+1/2, y+1/2, z+1/2'
'-x+1, -y+1, z+1'
'-y+1/2, x+1, z+3/4'
'y+1, -x+1/2, z+5/4'

loop_
_atom_site_label
_atom_site_type_symbol
_atom_site_fract_x
_atom_site_fract_y
_atom_site_fract_z
_atom_site_U_iso_or_equiv
_atom_site_adp_type
_atom_site_occupancy
_atom_site_symmetry_multiplicity
_atom_site_calc_flag
_atom_site_refinement_flags
Fe1 Fe 1.0000 0.5000 0.23190(4) 0.04473(16) Uani 1 2 d S
C1 C 0.9109(2) 0.6717(2) 0.0728(2) 0.0540(7) Uani 1 1 d .
H1 H 0.9634 0.7214 0.0732 0.065 Uiso 1 1 calc R
C2 C 0.8273(2) 0.6726(2) 0.0162(2) 0.0555(7) Uani 1 1 d .
H2A H 0.8116 0.7224 -0.0285 0.067 Uiso 1 1 calc R
C3 C 0.81960(18) 0.5362(2) 0.1060(2) 0.0410(5) Uani 1 1 d .
C4 C 0.7929(2) 0.4410(2) 0.1540(2) 0.0422(6) Uani 1 1 d .
C5 C 0.7191(2) 0.3011(2) 0.2089(2) 0.0593(8) Uani 1 1 d .
H5 H 0.6716 0.2481 0.2204 0.071 Uiso 1 1 calc R
C6 C 0.8148(2) 0.3120(2) 0.2477(3) 0.0622(8) Uani 1 1 d .
H6 H 0.8443 0.2666 0.2906 0.075 Uiso 1 1 calc R
C7 C 0.98053(19) 0.5532(2) 0.4324(2) 0.0435(6) Uani 1 1 d .
C8 C 0.9350(3) 0.7112(2) 0.4684(3) 0.0618(8) Uani 1 1 d .
H8 H 0.9194 0.7714 0.5013 0.074 Uiso 1 1 calc R
C9 C 0.9301(2) 0.6981(2) 0.3756(2) 0.0580(8) Uani 1 1 d .
H9 H 0.9107 0.7493 0.3334 0.070 Uiso 1 1 calc R
N1 N 0.90670(16) 0.58593(17) 0.12984(17) 0.0449(5) Uani 1 1 d .
N2 N 0.76942(17) 0.58539(17) 0.03726(18) 0.0472(6) Uani 1 1 d .
H2 H 0.7123 0.5663 0.0113 0.057 Uiso 1 1 calc R
N3 N 0.86163(17) 0.40106(18) 0.21352(18) 0.0496(6) Uani 1 1 d .
N4 N 0.70607(18) 0.38304(18) 0.14971(18) 0.0483(5) Uani 1 1 d .
H4 H 0.6523 0.3953 0.1159 0.058 Uiso 1 1 calc R
N5 N 0.95803(18) 0.59770(17) 0.35172(19) 0.0493(5) Uani 1 1 d .
N6 N 0.96768(18) 0.61790(17) 0.50463(18) 0.0510(6) Uani 1 1 d .
H6A H 0.9779 0.6038 0.5623 0.061 Uiso 1 1 calc R
O1 O 0.40977(15) 0.47478(18) -0.05477(16) 0.0622(6) Uani 1 1 d .
O2 O 0.5226(2) 0.4114(2) 0.0630(2) 0.0923(10) Uani 1 1 d .
S1 S 0.5000 0.5000 0.00408(7) 0.0510(3) Uani 1 2 d S

loop_
_atom_site_aniso_label
_atom_site_aniso_U_11
_atom_site_aniso_U_22
_atom_site_aniso_U_33
_atom_site_aniso_U_23
_atom_site_aniso_U_13
_atom_site_aniso_U_12
Fe1 0.0426(3) 0.0513(3) 0.0403(4) 0.000 0.000 0.0059(2)
C1 0.0494(16) 0.0521(16) 0.060(2) 0.0095(14) 0.0000(14) -0.0094(12)
C2 0.0553(16) 0.0563(16) 0.055(2) 0.0182(14) -0.0043(13) -0.0062(12)
C3 0.0404(12) 0.0460(13) 0.0367(14) 0.0002(11) 0.0033(11) 0.0016(9)
C4 0.0426(13) 0.0450(13) 0.0391(16) 0.0007(11) 0.0076(11) 0.0011(10)
C5 0.0657(19) 0.0561(17) 0.056(2) 0.0123(15) 0.0118(15) -0.0096(14)
C6 0.0702(19) 0.0611(17) 0.055(2) 0.0202(16) 0.0045(17) 0.0001(14)
C7 0.0477(14) 0.0415(13) 0.0415(16) -0.0013(12) 0.0026(11) 0.0048(10)
C8 0.0730(19) 0.0432(15) 0.069(3) -0.0046(15) 0.0068(17) 0.0096(13)
C9 0.0677(19) 0.0424(15) 0.064(2) 0.0083(14) 0.0065(16) 0.0170(13)
N1 0.0429(11) 0.0474(12) 0.0445(14) 0.0067(10) -0.0021(10) 0.0000(9)
N2 0.0419(12) 0.0544(13) 0.0454(15) 0.0073(11) -0.0042(11) -0.0042(9)
N3 0.0508(12) 0.0538(13) 0.0442(15) 0.0100(10) 0.0016(10) 0.0023(10)
N4 0.0474(12) 0.0544(13) 0.0431(14) 0.0024(11) 0.0045(10) -0.0067(9)
N5 0.0566(13) 0.0468(12) 0.0446(14) 0.0020(11) 0.0027(11) 0.0125(10)
N6 0.0634(14) 0.0473(12) 0.0423(16) -0.0044(10) 0.0039(11) 0.0048(9)
O1 0.0424(11) 0.0952(15) 0.0489(14) 0.0080(12) -0.0037(9) -0.0121(10)
O2 0.0980(19) 0.0861(18) 0.093(2) 0.0364(16) -0.0436(17) -0.0342(14)
S1 0.0489(5) 0.0582(6) 0.0459(8) 0.000 0.000 -0.0116(4)

loop_
_atom_type_symbol
_atom_type_description
_atom_type_scat_dispersion_real
_atom_type_scat_dispersion_imag
_atom_type_scat_source
C C 0.0033 0.0016 'International Tables Vol C Tables 4.2.6.8 and 6.1.1.4'
H H 0.0000 0.0000 'International Tables Vol C Tables 4.2.6.8 and 6.1.1.4'
N N 0.0061 0.0033 'International Tables Vol C Tables 4.2.6.8 and 6.1.1.4'
O O 0.0106 0.0060 'International Tables Vol C Tables 4.2.6.8 and 6.1.1.4'
S S 0.1246 0.1234 'International Tables Vol C Tables 4.2.6.8 and 6.1.1.4'
Fe Fe 0.3463 0.8444 'International Tables Vol C Tables 4.2.6.8 and 6.1.1.4'

loop_
_geom_angle_atom_site_label_1
_geom_angle_atom_site_label_2
_geom_angle_atom_site_label_3
_geom_angle
_geom_angle_site_symmetry_1
_geom_angle_site_symmetry_3
N1 Fe1 N1 96.04(13) 6_654 .
N1 Fe1 N5 161.04(8) 6_654 .
N1 Fe1 N5 95.86(9) . .
N1 Fe1 N5 95.86(9) 6_654 6_654
N1 Fe1 N5 161.04(8) . 6_654
N5 Fe1 N5 76.87(12) . 6_654
N1 Fe1 N3 94.04(9) 6_654 .
N1 Fe1 N3 76.65(8) . .
N5 Fe1 N3 103.04(9) . .
N5 Fe1 N3 87.84(9) 6_654 .
N1 Fe1 N3 76.65(8) 6_654 6_654
N1 Fe1 N3 94.04(9) . 6_654
N5 Fe1 N3 87.84(9) . 6_654
N5 Fe1 N3 103.04(9) 6_654 6_654
N3 Fe1 N3 166.22(13) . 6_654
C2 C1 N1 109.6(2) . .
C1 C2 N2 106.9(3) . .
N2 C3 N1 111.5(2) . .
N2 C3 C4 129.6(2) . .
N1 C3 C4 118.9(2) . .
N3 C4 N4 111.5(2) . .
N3 C4 C3 118.3(2) . .
N4 C4 C3 130.2(3) . .
C6 C5 N4 106.7(3) . .
C5 C6 N3 109.4(3) . .
N5 C7 N6 112.6(2) . .
N5 C7 C7 118.69(15) . 6_654
N6 C7 C7 128.67(16) . 6_654
C9 C8 N6 106.3(3) . .
C8 C9 N5 110.5(3) . .
C3 N1 C1 105.4(2) . .
C3 N1 Fe1 112.89(17) . .
C1 N1 Fe1 141.35(18) . .
C3 N2 C2 106.6(2) . .
C4 N3 C6 105.0(2) . .
C4 N3 Fe1 112.95(17) . .
C6 N3 Fe1 141.8(2) . .
C4 N4 C5 107.3(3) . .
C7 N5 C9 104.0(3) . .
C7 N5 Fe1 112.69(16) . .
C9 N5 Fe1 142.3(2) . .
C7 N6 C8 106.6(3) . .
O2 S1 O2 108.4(3) . 6_554
O2 S1 O1 108.72(13) . .
O2 S1 O1 110.57(15) 6_554 .
O2 S1 O1 110.57(15) . 6_554
O2 S1 O1 108.72(13) 6_554 6_554
O1 S1 O1 109.83(19) . 6_554

loop_
_geom_bond_atom_site_label_1
_geom_bond_atom_site_label_2
_geom_bond_distance
_geom_bond_site_symmetry_2
Fe1 N1 2.195(2) 6_654
Fe1 N1 2.195(2) .
Fe1 N5 2.200(3) .
Fe1 N5 2.200(3) 6_654
Fe1 N3 2.204(2) .
Fe1 N3 2.204(2) 6_654
C1 C2 1.350(4) .
C1 N1 1.375(4) .
C2 N2 1.379(3) .
C3 N2 1.340(4) .
C3 N1 1.335(3) .
C3 C4 1.446(4) .
C4 N3 1.334(4) .
C4 N4 1.344(4) .
C5 C6 1.360(5) .
C5 N4 1.365(4) .
C6 N3 1.385(4) .
C7 N5 1.326(4) .
C7 N6 1.341(4) .
C7 C7 1.458(5) 6_654
C8 C9 1.347(5) .
C8 N6 1.374(4) .
C9 N5 1.383(4) .
O1 S1 1.473(2) .
O2 S1 1.449(3) .
S1 O2 1.449(3) 6_554
S1 O1 1.473(2) 6_554

loop_
_geom_hbond_atom_site_label_D
_geom_hbond_atom_site_label_H
_geom_hbond_atom_site_label_A
_geom_hbond_distance_DH
_geom_hbond_distance_HA
_geom_hbond_distance_DA
_geom_hbond_angle_DHA
_geom_hbond_site_symmetry_A
N2 H2 O1 0.86 1.91 2.768(3) 175.9 6_554
N4 H4 O2 0.86 1.85 2.694(3) 168.8 .
N6 H6A O1 0.86 1.92 2.766(3) 167.7 4_565
